data_4038301
loop_
_publ_author_name
'Guo, Jiami'
'Mao, Chenlu'
'Deng, Bin'
'Ye, Liyi'
'Yin, Yingwu'
'Gao, Yuxing'
'Tu, Song'

_publ_section_title
;
 Azobisisobutyronitrile-Initiated Oxidative C-H Functionalization of
 Simple Alcohols with Diaryl(arylethynyl)phosphine Oxides: A Metal-Free
 Approach toward Hydroxymethyl Benzo[<i>b</i>]phosphole Oxides and
 6<i>H</i>-Indeno[2,1-<i>b</i>]phosphindole 5-Oxide Derivatives.
;
_journal_name_full 'The Journal of organic chemistry'
_journal_paper_doi 10.1021/acs.joc.0c00118
_journal_year 2020
_chemical_formula_moiety 'C23 H18 Cl O P'
_chemical_formula_sum 'C23 H18 Cl O P'
_chemical_formula_weight 376.79
_chemical_name_systematic '8-chloro-6,6-dimethyl-5-phenyl-6H-indeno[2,1-b]phosphindole 5-oxide'
_space_group_crystal_system monoclinic
_space_group_IT_number 14
_space_group_name_Hall '-P 2ybc'
_space_group_name_H-M_alt 'P 1 21/c 1'
_atom_sites_solution_hydrogens geom
_audit_creation_method SHELXL-2018/3
_cell_angle_alpha 90
_cell_angle_beta 93.246(2)
_cell_angle_gamma 90
_cell_formula_units_Z 4
_cell_length_a 7.6089(2)
_cell_length_b 14.0410(3)
_cell_length_c 17.1323(4)
_cell_measurement_reflns_used 4739
_cell_measurement_temperature 150(2)
_cell_measurement_theta_max 77.28
_cell_measurement_theta_min 4.06
_cell_volume 1827.42(8)
_computing_cell_refinement 'CrysAlisPro 1.171.40.21a (Rigaku OD, 2018)'
_computing_data_collection 'CrysAlisPro 1.171.40.21a (Rigaku OD, 2018)'
_computing_data_reduction 'CrysAlisPro 1.171.40.21a (Rigaku OD, 2018)'
_computing_molecular_graphics 'Olex2 (Dolomanov et al., 2009)'
_computing_publication_material 'Olex2 (Dolomanov et al., 2009)'
_computing_structure_refinement 'SHELXL-2018/3 (Sheldrick, 2018)'
_computing_structure_solution 'ShelXT (Sheldrick, 2015)'
_diffrn_ambient_temperature 150(2)
_diffrn_measured_fraction_theta_full 0.995
_diffrn_measured_fraction_theta_max 0.995
_diffrn_measurement_device_type 'XtaLAB Synergy, Dualflex, HyPix'
_diffrn_measurement_method '\w scans'
_diffrn_radiation_type CuK\a
_diffrn_radiation_wavelength 1.54184
_diffrn_reflns_av_R_equivalents 0.0503
_diffrn_reflns_av_unetI/netI 0.0476
_diffrn_reflns_Laue_measured_fraction_full 0.995
_diffrn_reflns_Laue_measured_fraction_max 0.995
_diffrn_reflns_limit_h_max 9
_diffrn_reflns_limit_h_min -9
_diffrn_reflns_limit_k_max 14
_diffrn_reflns_limit_k_min -16
_diffrn_reflns_limit_l_max 19
_diffrn_reflns_limit_l_min -20
_diffrn_reflns_number 10795
_diffrn_reflns_point_group_measured_fraction_full 0.995
_diffrn_reflns_point_group_measured_fraction_max 0.995
_diffrn_reflns_theta_full 67.488
_diffrn_reflns_theta_max 67.488
_diffrn_reflns_theta_min 4.073
_diffrn_source 'micro-focus sealed X-ray tube'
_exptl_absorpt_coefficient_mu 2.737
_exptl_absorpt_correction_T_max 1
_exptl_absorpt_correction_T_min 0.53
_exptl_absorpt_correction_type multi-scan
_exptl_crystal_colour plate
_exptl_crystal_density_diffrn 1.370
_exptl_crystal_description colourless
_exptl_crystal_F_000 784
_exptl_crystal_size_max 0.300
_exptl_crystal_size_mid 0.020
_exptl_crystal_size_min 0.020
_refine_diff_density_max 0.387
_refine_diff_density_min -0.416
_refine_diff_density_rms 0.069
_refine_ls_extinction_method none
_refine_ls_goodness_of_fit_ref 1.055
_refine_ls_hydrogen_treatment constr
_refine_ls_matrix_type full
_refine_ls_number_parameters 237
_refine_ls_number_reflns 3277
_refine_ls_number_restraints 0
_refine_ls_restrained_S_all 1.055
_refine_ls_R_factor_all 0.0478
_refine_ls_R_factor_gt 0.0408
_refine_ls_shift/su_max 0.001
_refine_ls_shift/su_mean 0.000
_refine_ls_structure_factor_coef Fsqd
_refine_ls_weighting_details 'w=1/[\s^2^(Fo^2^)+(0.0611P)^2^+1.1719P] where P=(Fo^2^+2Fc^2^)/3'
_refine_ls_weighting_scheme calc
_refine_ls_wR_factor_gt 0.1077
_refine_ls_wR_factor_ref 0.1158
_reflns_Friedel_coverage 0.000
_reflns_number_gt 2889
_reflns_number_total 3277
_reflns_threshold_expression 'I > 2\s(I)'
_cod_data_source_file jo0c00118_si_002.cif
_cod_data_source_block C:\X-ray\4865\exp_4865
_cod_original_sg_symbol_H-M 'P 21/c'
_cod_database_code 4038301
_shelx_shelxl_version_number 2018/3
_shelx_space_group_comment
;
The symmetry employed for this shelxl refinement is uniquely defined
by the following loop, which should always be used as a source of
symmetry information in preference to the above space-group names.
They are only intended as comments.
;
_shelx_estimated_absorpt_t_min 0.494
_shelx_estimated_absorpt_t_max 0.947

loop_
_space_group_symop_operation_xyz
'x, y, z'
'-x, y+1/2, -z+1/2'
'-x, -y, -z'
'x, -y-1/2, z-1/2'

loop_
_atom_site_label
_atom_site_type_symbol
_atom_site_fract_x
_atom_site_fract_y
_atom_site_fract_z
_atom_site_U_iso_or_equiv
_atom_site_adp_type
_atom_site_occupancy
_atom_site_site_symmetry_order
_atom_site_calc_flag
_atom_site_refinement_flags_posn
_atom_site_refinement_flags_adp
_atom_site_refinement_flags_occupancy
_atom_site_disorder_assembly
_atom_site_disorder_group
P1 P 0.29970(6) 0.89793(3) 0.20289(3) 0.01569(16) Uani 1 1 d . . . . .
Cl1 Cl 0.47982(7) 1.38464(3) -0.03124(3) 0.02487(17) Uani 1 1 d . . . . .
O1 O 0.45924(18) 0.85287(10) 0.24077(8) 0.0206(3) Uani 1 1 d . . . . .
C7 C 0.2861(3) 0.99880(13) 0.07591(11) 0.0170(4) Uani 1 1 d . . . . .
C11 C 0.3257(3) 1.08784(13) 0.03544(11) 0.0167(4) Uani 1 1 d . . . . .
C12 C 0.3156(3) 1.11399(14) -0.04313(12) 0.0191(4) Uani 1 1 d . . . . .
H12 H 0.275091 1.070034 -0.082281 0.023 Uiso 1 1 calc R U . . .
C23 C -0.0464(3) 0.90207(14) 0.25355(12) 0.0206(4) Uani 1 1 d . . . . .
H23 H -0.085100 0.878103 0.203642 0.025 Uiso 1 1 calc R U . . .
C8 C 0.3294(3) 1.00807(13) 0.15306(11) 0.0170(4) Uani 1 1 d . . . . .
C21 C -0.1117(3) 0.95957(15) 0.38065(12) 0.0238(4) Uani 1 1 d . . . . .
H21 H -0.194974 0.975300 0.417841 0.029 Uiso 1 1 calc R U . . .
C6 C 0.2113(3) 0.90551(13) 0.05100(12) 0.0173(4) Uani 1 1 d . . . . .
C2 C 0.1370(3) 0.75146(14) 0.10509(12) 0.0212(4) Uani 1 1 d . . . . .
H2 H 0.132810 0.709333 0.148339 0.025 Uiso 1 1 calc R U . . .
C15 C 0.4357(3) 1.24443(14) 0.07387(11) 0.0188(4) Uani 1 1 d . . . . .
H15 H 0.475985 1.288812 0.112725 0.023 Uiso 1 1 calc R U . . .
C13 C 0.3659(3) 1.20556(15) -0.06321(12) 0.0213(4) Uani 1 1 d . . . . .
H13 H 0.361734 1.224598 -0.116498 0.026 Uiso 1 1 calc R U . . .
C9 C 0.3915(3) 1.10764(13) 0.17427(11) 0.0178(4) Uani 1 1 d . . . . .
C4 C 0.0819(3) 0.78401(15) -0.03244(12) 0.0232(4) Uani 1 1 d . . . . .
H4 H 0.040200 0.763209 -0.082912 0.028 Uiso 1 1 calc R U . . .
C22 C -0.1686(3) 0.92347(14) 0.30830(12) 0.0225(4) Uani 1 1 d . . . . .
H22 H -0.290591 0.913384 0.296165 0.027 Uiso 1 1 calc R U . . .
C10 C 0.3879(2) 1.15258(14) 0.09313(11) 0.0174(4) Uani 1 1 d . . . . .
C18 C 0.1324(3) 0.91568(13) 0.27168(11) 0.0171(4) Uani 1 1 d . . . . .
C16 C 0.5766(3) 1.10984(14) 0.21520(12) 0.0219(4) Uani 1 1 d . . . . .
H16A H 0.573230 1.080086 0.266844 0.033 Uiso 1 1 calc R U . . .
H16B H 0.615942 1.176022 0.221177 0.033 Uiso 1 1 calc R U . . .
H16C H 0.658504 1.074799 0.183683 0.033 Uiso 1 1 calc R U . . .
C1 C 0.2042(3) 0.84214(14) 0.11485(11) 0.0182(4) Uani 1 1 d . . . . .
C5 C 0.1490(3) 0.87614(14) -0.02278(12) 0.0201(4) Uani 1 1 d . . . . .
H5 H 0.151996 0.918117 -0.066175 0.024 Uiso 1 1 calc R U . . .
C19 C 0.1891(3) 0.94984(14) 0.34527(11) 0.0200(4) Uani 1 1 d . . . . .
H19 H 0.311331 0.957291 0.358459 0.024 Uiso 1 1 calc R U . . .
C3 C 0.0753(3) 0.72267(14) 0.03052(13) 0.0238(4) Uani 1 1 d . . . . .
H3 H 0.028298 0.660450 0.022946 0.029 Uiso 1 1 calc R U . . .
C17 C 0.2605(3) 1.15904(14) 0.22563(12) 0.0218(4) Uani 1 1 d . . . . .
H17A H 0.142143 1.156315 0.200050 0.033 Uiso 1 1 calc R U . . .
H17B H 0.296188 1.225697 0.232672 0.033 Uiso 1 1 calc R U . . .
H17C H 0.260236 1.127708 0.276734 0.033 Uiso 1 1 calc R U . . .
C14 C 0.4220(3) 1.26880(14) -0.00506(12) 0.0201(4) Uani 1 1 d . . . . .
C20 C 0.0670(3) 0.97285(15) 0.39900(12) 0.0238(4) Uani 1 1 d . . . . .
H20 H 0.105279 0.997809 0.448627 0.029 Uiso 1 1 calc R U . . .

loop_
_atom_site_aniso_label
_atom_site_aniso_U_11
_atom_site_aniso_U_22
_atom_site_aniso_U_33
_atom_site_aniso_U_23
_atom_site_aniso_U_13
_atom_site_aniso_U_12
P1 0.0216(3) 0.0090(3) 0.0160(3) -0.00013(17) -0.00302(19) -0.00087(17)
Cl1 0.0335(3) 0.0133(3) 0.0278(3) 0.00620(18) 0.0014(2) -0.00035(19)
O1 0.0239(7) 0.0147(7) 0.0227(7) 0.0000(5) -0.0043(6) 0.0005(5)
C7 0.0193(9) 0.0127(9) 0.0186(10) -0.0003(7) -0.0009(7) 0.0025(7)
C11 0.0184(9) 0.0128(9) 0.0187(9) 0.0007(7) -0.0014(7) 0.0023(7)
C12 0.0219(10) 0.0175(10) 0.0175(10) -0.0010(7) -0.0038(8) 0.0015(8)
C23 0.0245(11) 0.0145(9) 0.0218(10) 0.0003(8) -0.0068(8) -0.0014(8)
C8 0.0201(9) 0.0121(9) 0.0186(9) 0.0001(7) 0.0001(7) 0.0012(7)
C21 0.0251(10) 0.0215(10) 0.0250(10) 0.0024(9) 0.0028(8) 0.0014(8)
C6 0.0177(9) 0.0132(9) 0.0209(10) -0.0010(7) -0.0001(8) 0.0002(7)
C2 0.0265(10) 0.0138(9) 0.0232(10) -0.0015(8) -0.0003(8) -0.0013(8)
C15 0.0228(10) 0.0143(9) 0.0189(10) -0.0013(7) -0.0020(7) 0.0015(8)
C13 0.0262(10) 0.0188(10) 0.0188(9) 0.0036(8) 0.0008(8) 0.0048(8)
C9 0.0262(11) 0.0112(9) 0.0159(9) 0.0007(7) -0.0007(8) 0.0003(8)
C4 0.0276(11) 0.0198(10) 0.0216(10) -0.0078(8) -0.0031(8) -0.0010(8)
C22 0.0218(10) 0.0185(10) 0.0266(10) 0.0048(8) -0.0038(8) -0.0015(8)
C10 0.0208(10) 0.0136(9) 0.0175(9) 0.0005(7) -0.0001(7) 0.0032(7)
C18 0.0253(10) 0.0094(8) 0.0163(9) 0.0026(7) -0.0016(8) 0.0001(7)
C16 0.0279(11) 0.0150(10) 0.0223(10) -0.0007(8) -0.0046(8) -0.0023(8)
C1 0.0224(10) 0.0132(9) 0.0186(9) -0.0020(7) -0.0017(7) 0.0026(8)
C5 0.0246(10) 0.0175(10) 0.0179(10) -0.0024(8) -0.0020(8) 0.0020(8)
C19 0.0231(10) 0.0165(9) 0.0201(10) 0.0019(8) -0.0022(8) -0.0030(8)
C3 0.0289(11) 0.0123(9) 0.0295(11) -0.0047(8) -0.0036(8) -0.0027(8)
C17 0.0340(11) 0.0118(9) 0.0197(10) -0.0011(7) 0.0008(8) 0.0004(8)
C14 0.0221(10) 0.0132(10) 0.0250(10) 0.0045(8) 0.0021(8) 0.0017(8)
C20 0.0301(11) 0.0232(11) 0.0176(10) -0.0013(8) -0.0020(8) -0.0014(9)

loop_
_atom_type_symbol
_atom_type_description
_atom_type_scat_dispersion_real
_atom_type_scat_dispersion_imag
_atom_type_scat_source
C C 0.0181 0.0091 'International Tables Vol C Tables 4.2.6.8 and 6.1.1.4'
H H 0.0000 0.0000 'International Tables Vol C Tables 4.2.6.8 and 6.1.1.4'
O O 0.0492 0.0322 'International Tables Vol C Tables 4.2.6.8 and 6.1.1.4'
P P 0.2955 0.4335 'International Tables Vol C Tables 4.2.6.8 and 6.1.1.4'
Cl Cl 0.3639 0.7018 'International Tables Vol C Tables 4.2.6.8 and 6.1.1.4'

loop_
_geom_angle_atom_site_label_1
_geom_angle_atom_site_label_2
_geom_angle_atom_site_label_3
_geom_angle
_geom_angle_site_symmetry_1
_geom_angle_site_symmetry_3
_geom_angle_publ_flag
O1 P1 C8 117.07(9) . . ?
O1 P1 C18 111.32(9) . . ?
C8 P1 C18 107.83(9) . . ?
O1 P1 C1 117.27(8) . . ?
C8 P1 C1 91.83(9) . . ?
C18 P1 C1 109.84(9) . . ?
C8 C7 C11 109.56(17) . . ?
C8 C7 C6 115.84(17) . . ?
C11 C7 C6 134.60(17) . . ?
C12 C11 C10 120.46(18) . . ?
C12 C11 C7 132.75(18) . . ?
C10 C11 C7 106.77(16) . . ?
C13 C12 C11 118.82(18) . . ?
C22 C23 C18 120.17(19) . . ?
C7 C8 C9 112.31(17) . . ?
C7 C8 P1 110.72(14) . . ?
C9 C8 P1 136.97(15) . . ?
C22 C21 C20 120.25(19) . . ?
C5 C6 C1 119.47(18) . . ?
C5 C6 C7 129.15(18) . . ?
C1 C6 C7 111.37(17) . . ?
C1 C2 C3 118.80(19) . . ?
C10 C15 C14 116.99(18) . . ?
C14 C13 C12 119.55(19) . . ?
C8 C9 C10 100.03(15) . . ?
C8 C9 C16 113.17(16) . . ?
C10 C9 C16 112.10(17) . . ?
C8 C9 C17 111.44(16) . . ?
C10 C9 C17 110.29(16) . . ?
C16 C9 C17 109.54(16) . . ?
C3 C4 C5 120.88(19) . . ?
C21 C22 C23 119.67(19) . . ?
C15 C10 C11 121.16(18) . . ?
C15 C10 C9 127.66(17) . . ?
C11 C10 C9 111.18(16) . . ?
C23 C18 C19 119.85(19) . . ?
C23 C18 P1 123.61(15) . . ?
C19 C18 P1 116.45(15) . . ?
C2 C1 C6 121.17(18) . . ?
C2 C1 P1 128.88(16) . . ?
C6 C1 P1 109.92(14) . . ?
C6 C5 C4 119.14(19) . . ?
C20 C19 C18 119.79(19) . . ?
C4 C3 C2 120.54(19) . . ?
C13 C14 C15 122.98(18) . . ?
C13 C14 Cl1 118.92(15) . . ?
C15 C14 Cl1 118.10(15) . . ?
C19 C20 C21 120.23(19) . . ?

loop_
_geom_bond_atom_site_label_1
_geom_bond_atom_site_label_2
_geom_bond_distance
_geom_bond_site_symmetry_2
_geom_bond_publ_flag
P1 O1 1.4851(14) . ?
P1 C8 1.7870(19) . ?
P1 C18 1.800(2) . ?
P1 C1 1.814(2) . ?
Cl1 C14 1.7500(19) . ?
C7 C8 1.350(3) . ?
C7 C11 1.469(3) . ?
C7 C6 1.481(3) . ?
C11 C12 1.393(3) . ?
C11 C10 1.405(3) . ?
C12 C13 1.390(3) . ?
C23 C22 1.391(3) . ?
C23 C18 1.392(3) . ?
C8 C9 1.513(3) . ?
C21 C22 1.386(3) . ?
C21 C20 1.390(3) . ?
C6 C5 1.387(3) . ?
C6 C1 1.413(3) . ?
C2 C1 1.379(3) . ?
C2 C3 1.396(3) . ?
C15 C10 1.385(3) . ?
C15 C14 1.393(3) . ?
C13 C14 1.384(3) . ?
C9 C10 1.525(3) . ?
C9 C16 1.537(3) . ?
C9 C17 1.545(3) . ?
C4 C3 1.383(3) . ?
C4 C5 1.397(3) . ?
C18 C19 1.394(3) . ?
C19 C20 1.383(3) . ?
